data_9002010
loop_
_publ_author_name
'Benna, P.'
'Tribaudino, M.'
'Bruno, E.'

_publ_section_title
;
 High-temperature in situ structural investigation on lead feldspar
 Sample at T = 700 C, split Pb atom model
;
_journal_name_full 'American Mineralogist'
_journal_page_first 120
_journal_page_last 129
_journal_volume 84
_journal_year 1999
_chemical_formula_sum 'Al0.29 O2 Pb0.5 Si0.71'
_chemical_name_mineral Feldspar
_space_group_IT_number 12
_symmetry_space_group_name_Hall '-C 2y'
_symmetry_space_group_name_H-M 'C 1 2/m 1'
_cell_angle_alpha 90
_cell_angle_beta 115.25
_cell_angle_gamma 90
_cell_formula_units_Z 16
_cell_length_a 8.448
_cell_length_b 13.057
_cell_length_c 7.166
_cell_volume 714.926
_database_code_amcsd 0002072
_diffrn_ambient_temperature 973.15
_exptl_crystal_density_diffrn 6.071
_cod_original_formula_sum 'Pb.5 (Si.71 Al.29) O2'
_cod_database_code 9002010

loop_
_symmetry_equiv_pos_as_xyz
x,y,z
1/2+x,1/2+y,z
x,-y,z
1/2+x,1/2-y,z
-x,y,-z
1/2-x,1/2+y,-z
-x,-y,-z
1/2-x,1/2-y,-z

loop_
_atom_site_aniso_label
_atom_site_aniso_U_11
_atom_site_aniso_U_22
_atom_site_aniso_U_33
_atom_site_aniso_U_12
_atom_site_aniso_U_13
_atom_site_aniso_U_23
Pb* 0.03900 0.08300 0.07600 -0.01300 0.01600 -0.00300
Pb** 0.03900 0.08300 0.07600 0.01300 0.01600 0.00300
Si1 0.02900 0.03200 0.03100 -0.00500 0.01200 0.00100
Al1 0.02900 0.03200 0.03100 -0.00500 0.01200 0.00100
Si2 0.01900 0.02400 0.03000 -0.00100 0.00700 -0.00100
Al2 0.01900 0.02400 0.03000 -0.00100 0.00700 -0.00100
OA(1) 0.04900 0.05500 0.02900 0.00000 0.02200 0.00000
OA(2) 0.03000 0.02400 0.06600 0.00000 0.01300 0.00000
OB 0.04100 0.06300 0.06400 -0.01500 0.02500 -0.00100
OC 0.04100 0.03900 0.06600 -0.01100 0.02100 -0.00300
OD 0.04300 0.06000 0.03800 0.00600 0.00900 0.00200

loop_
_atom_site_label
_atom_site_fract_x
_atom_site_fract_y
_atom_site_fract_z
_atom_site_occupancy
_atom_site_type_symbol
_atom_site_attached_hydrogens
Pb* 0.27710 -0.01580 0.14050 0.50000 Pb 0
Pb** 0.27710 0.01580 0.14050 0.50000 Pb 0
Si1 0.00510 0.17980 0.22530 0.71000 Si 0
Al1 0.00510 0.17980 0.22530 0.29000 Al 0
Si2 0.69480 0.11740 0.34530 0.71000 Si 0
Al2 0.69480 0.11740 0.34530 0.29000 Al 0
OA(1) 0.00000 0.13510 0.00000 1.00000 O 0
OA(2) 0.60570 0.00000 0.29180 1.00000 O 0
OB 0.82030 0.13340 0.22430 1.00000 O 0
OC 0.02150 0.30720 0.25430 1.00000 O 0
OD 0.18990 0.12480 0.39830 1.00000 O 0

loop_
_cod_changelog_entry_id
_cod_changelog_entry_author
_cod_changelog_entry_date
_cod_changelog_entry_text
1
;cod-tools version 3.8.0
Id: cif_guess_AMCSD_atom_types 9581 2023-05-17 12:35:41Z saulius
;
2023-05-23T09:17:30+03:00
;Derived atom types and hydrogen counts
from atom names that follow the AMCSD naming convention
(Wat == water, O-H == hydroxyl).
;
2
;cod-tools version 3.10.1
Id: cif_fix_AMCSD_aniso_labels 10200 2024-08-01 14:09:44Z saulius
;
2024-08-02T12:20:08+03:00
;Changed the following '_atom_site_aniso_label' values:
'Pb'' -> 'Pb*'
;

loop_
_cod_related_entry_id
_cod_related_entry_database
_cod_related_entry_code
1 AMCSD 0002072
